data_7132036
loop_
_publ_author_name
'Wolf, Silke'
'Feldmann, Claus'

_publ_section_title
;
 Solvent-free Room-Temperature Synthesis of Brightly Luminescent
 [BMPyr]2[SnCl4]
;
_journal_name_full 'Chemical Communications'
_journal_paper_doi 10.1039/D3CC03145D
_journal_year 2023
_chemical_formula_sum 'C18 H40 Cl4 N2 Sn'
_chemical_formula_weight 545.01
_chemical_properties_physical Air-sensitive,Moisture-sensitive,Oxygen-sensitive
_space_group_crystal_system monoclinic
_space_group_IT_number 15
_space_group_name_Hall '-C 2yc'
_space_group_name_H-M_alt 'C 1 2/c 1'
_atom_sites_solution_hydrogens geom
_audit_creation_method SHELXL-2018
_audit_update_record
;
2023-06-29 deposited with the CCDC.	2023-08-21 downloaded from the CCDC.
;
_cell_angle_alpha 90
_cell_angle_beta 122.76(3)
_cell_angle_gamma 90
_cell_formula_units_Z 4
_cell_length_a 19.610(4)
_cell_length_b 8.3262(17)
_cell_length_c 17.795(4)
_cell_measurement_reflns_used 9840
_cell_measurement_temperature 213(2)
_cell_measurement_theta_max 59.53
_cell_measurement_theta_min 2.29
_cell_volume 2443.4(12)
_computing_cell_refinement
;
X-Area Recipe 1.33.0.0 (STOE, 2015)
PLATON (A.L.Spek, 2009)
;
_computing_data_reduction
;
X-Area Integrate 1.71.0.0 (STOE, 2016)
X-Area LANA 1.70.0.0 (STOE, 2017)
PLATON (A.L.Spek, 2009)
;
_computing_molecular_graphics 'Diamond 4'
_computing_publication_material
;
STOE & Cie GmbH, X-Area, software package for collecting single-crystal or
multi-domain crystal data on STOE area-detector diffractometers, for image 
processing, for the correction and scaling of reflection intensities and 
for outlier rejection, version 1.77, Darmstadt 2016
MS Word (Microsoft)
Diamond 4
;
_computing_structure_refinement 'SHELXL-2013 (Sheldrick, 2013)'
_computing_structure_solution 'SHELXS-2013 (Sheldrick, 2013)'
_diffrn_ambient_temperature 213(2)
_diffrn_measured_fraction_theta_full 0.985
_diffrn_measured_fraction_theta_max 0.967
_diffrn_measurement_device_type 'STOE IPDS II'
_diffrn_radiation_type MoK\a
_diffrn_radiation_wavelength 0.71073
_diffrn_reflns_av_R_equivalents 0.0641
_diffrn_reflns_av_unetI/netI 0.0673
_diffrn_reflns_Laue_measured_fraction_full 0.985
_diffrn_reflns_Laue_measured_fraction_max 0.967
_diffrn_reflns_limit_h_max 26
_diffrn_reflns_limit_h_min -23
_diffrn_reflns_limit_k_max 11
_diffrn_reflns_limit_k_min -11
_diffrn_reflns_limit_l_max 24
_diffrn_reflns_limit_l_min -24
_diffrn_reflns_number 9571
_diffrn_reflns_point_group_measured_fraction_full 0.985
_diffrn_reflns_point_group_measured_fraction_max 0.967
_diffrn_reflns_theta_full 25.242
_diffrn_reflns_theta_max 29.284
_diffrn_reflns_theta_min 2.470
_exptl_absorpt_coefficient_mu 1.489
_exptl_absorpt_correction_T_max 0.2945
_exptl_absorpt_correction_T_min 0.2713
_exptl_absorpt_correction_type multi-scan
_exptl_absorpt_process_details
; 
Afterwards scaling of reflection intensities was performed within STOE LANA.
J. Koziskova, F. Hahn, J. Richter, J. Kozisek, "Comparison of different
absorption corrections on the model structure of tetrakis(\m~2~-acetato)-
diaqua-di-copper(II)", Acta Chimica Slovaca, vol. 9, no. 2, 2016, pp. 136 - 140.
;
_exptl_crystal_colour colorless
_exptl_crystal_density_diffrn 1.482
_exptl_crystal_description needle
_exptl_crystal_F_000 1120
_exptl_crystal_size_max 0.55
_exptl_crystal_size_mid 0.2
_exptl_crystal_size_min 0.15
_refine_diff_density_max 0.539
_refine_diff_density_min -1.068
_refine_diff_density_rms 0.182
_refine_ls_extinction_method none
_refine_ls_goodness_of_fit_ref 0.927
_refine_ls_hydrogen_treatment constr
_refine_ls_matrix_type full
_refine_ls_number_parameters 116
_refine_ls_number_reflns 3236
_refine_ls_number_restraints 0
_refine_ls_restrained_S_all 0.927
_refine_ls_R_factor_all 0.0545
_refine_ls_R_factor_gt 0.0352
_refine_ls_shift/su_max 0.000
_refine_ls_shift/su_mean 0.000
_refine_ls_structure_factor_coef Fsqd
_refine_ls_weighting_details
;
 w=1/[\s^2^(Fo^2^)+(0.0591P)^2^]
 where P=(Fo^2^+2Fc^2^)/3
;
_refine_ls_weighting_scheme calc
_refine_ls_wR_factor_gt 0.0992
_refine_ls_wR_factor_ref 0.1056
_reflns_Friedel_coverage 0.000
_reflns_number_gt 2166
_reflns_number_total 3236
_reflns_threshold_expression 'I > 2\s(I)'
_cod_data_source_file d3cc03145d2.cif
_cod_data_source_block '[BMPyr]2[SnCl4]'
_cod_original_cell_volume 2443.4(11)
_cod_original_sg_symbol_H-M 'C 2/c'
_cod_database_code 7132036
_shelx_space_group_comment
;
The symmetry employed for this shelxl refinement is uniquely defined
by the following loop, which should always be used as a source of
symmetry information in preference to the above space-group names.
They are only intended as comments.
;
_shelxl_version_number 2013-2

loop_
_space_group_symop_operation_xyz
'x, y, z'
'-x, y, -z+1/2'
'x+1/2, y+1/2, z'
'-x+1/2, y+1/2, -z+1/2'
'-x, -y, -z'
'x, -y, z-1/2'
'-x+1/2, -y+1/2, -z'
'x+1/2, -y+1/2, z-1/2'

loop_
_atom_site_label
_atom_site_type_symbol
_atom_site_fract_x
_atom_site_fract_y
_atom_site_fract_z
_atom_site_U_iso_or_equiv
_atom_site_adp_type
_atom_site_occupancy
_atom_site_site_symmetry_order
_atom_site_calc_flag
_atom_site_refinement_flags_posn
_atom_site_refinement_flags_adp
_atom_site_refinement_flags_occupancy
_atom_site_disorder_assembly
_atom_site_disorder_group
N1 N 0.2379(2) -0.0611(3) 0.1340(2) 0.0514(8) Uani 1 1 d . . . . .
C1 C 0.1806(3) -0.1901(5) 0.1218(4) 0.0904(18) Uani 1 1 d . . . . .
H1 H 0.2058 -0.2928 0.1295 0.136 Uiso 1 1 calc R U . . .
H2 H 0.1326 -0.1832 0.0628 0.136 Uiso 1 1 calc R U . . .
H3 H 0.1663 -0.1777 0.1652 0.136 Uiso 1 1 calc R U . . .
C2 C 0.3144(3) -0.0716(5) 0.2242(3) 0.0706(13) Uani 1 1 d . . . . .
H4 H 0.3079 -0.0222 0.2693 0.085 Uiso 1 1 calc R U . . .
H5 H 0.3312 -0.1823 0.2407 0.085 Uiso 1 1 calc R U . . .
C3 C 0.3736(3) 0.0190(6) 0.2128(5) 0.102(2) Uani 1 1 d . . . . .
H6 H 0.3793 0.1281 0.2345 0.122 Uiso 1 1 calc R U . . .
H7 H 0.4263 -0.0326 0.2456 0.122 Uiso 1 1 calc R U . . .
C4 C 0.3412(5) 0.0189(7) 0.1166(7) 0.112(3) Uani 1 1 d . . . . .
H8 H 0.3274 0.1271 0.0928 0.135 Uiso 1 1 calc R U . . .
H9 H 0.3807 -0.0247 0.1053 0.135 Uiso 1 1 calc R U . . .
C5 C 0.2689(4) -0.0821(5) 0.0760(3) 0.0783(15) Uani 1 1 d . . . . .
H10 H 0.2824 -0.1936 0.0745 0.094 Uiso 1 1 calc R U . . .
H11 H 0.2292 -0.0472 0.0155 0.094 Uiso 1 1 calc R U . . .
C6 C 0.1987(3) 0.1016(4) 0.1243(3) 0.0556(10) Uani 1 1 d . . . . .
H12 H 0.1835 0.1083 0.1678 0.067 Uiso 1 1 calc R U . . .
H13 H 0.2388 0.1845 0.1388 0.067 Uiso 1 1 calc R U . . .
C7 C 0.1261(3) 0.1361(5) 0.0347(3) 0.0703(12) Uani 1 1 d . . . . .
H14 H 0.0837 0.0598 0.0216 0.084 Uiso 1 1 calc R U . . .
H15 H 0.1396 0.1233 -0.0099 0.084 Uiso 1 1 calc R U . . .
C8 C 0.0956(3) 0.3043(5) 0.0299(3) 0.0669(12) Uani 1 1 d . . . . .
H16 H 0.1373 0.3807 0.0407 0.080 Uiso 1 1 calc R U . . .
H17 H 0.0844 0.3184 0.0764 0.080 Uiso 1 1 calc R U . . .
C9 C 0.0196(3) 0.3384(7) -0.0598(4) 0.0889(16) Uani 1 1 d . . . . .
H18 H -0.0216 0.2622 -0.0710 0.133 Uiso 1 1 calc R U . . .
H19 H 0.0312 0.3297 -0.1056 0.133 Uiso 1 1 calc R U . . .
H20 H 0.0009 0.4450 -0.0599 0.133 Uiso 1 1 calc R U . . .
Sn1 Sn 0.0000 -0.01616(3) 0.2500 0.04713(13) Uani 1 2 d S T P . .
Cl1 Cl 0.16860(6) -0.01847(11) 0.32428(8) 0.0612(3) Uani 1 1 d . . . . .
Cl2 Cl -0.01803(8) 0.18607(12) 0.13955(7) 0.0703(3) Uani 1 1 d . . . . .

loop_
_atom_site_aniso_label
_atom_site_aniso_U_11
_atom_site_aniso_U_22
_atom_site_aniso_U_33
_atom_site_aniso_U_23
_atom_site_aniso_U_13
_atom_site_aniso_U_12
N1 0.058(2) 0.0410(13) 0.0511(18) -0.0012(11) 0.0265(17) -0.0025(12)
C1 0.072(4) 0.055(2) 0.119(5) 0.011(2) 0.035(3) -0.015(2)
C2 0.091(4) 0.0558(19) 0.047(2) 0.0028(16) 0.026(2) 0.012(2)
C3 0.043(3) 0.062(2) 0.145(6) 0.017(3) 0.015(3) 0.001(2)
C4 0.124(6) 0.083(3) 0.195(8) 0.050(4) 0.128(6) 0.034(3)
C5 0.128(5) 0.064(2) 0.067(3) 0.012(2) 0.068(3) 0.029(3)
C6 0.064(3) 0.0456(16) 0.057(2) -0.0031(14) 0.032(2) 0.0010(15)
C7 0.068(3) 0.056(2) 0.067(3) -0.0032(18) 0.023(2) 0.0020(19)
C8 0.067(3) 0.072(2) 0.066(3) 0.0079(19) 0.038(3) 0.018(2)
C9 0.055(3) 0.109(4) 0.088(4) 0.017(3) 0.029(3) 0.015(3)
Sn1 0.0527(2) 0.03743(16) 0.0533(2) 0.000 0.03008(18) 0.000
Cl1 0.0544(6) 0.0527(4) 0.0750(7) -0.0010(4) 0.0341(5) 0.0021(4)
Cl2 0.0861(9) 0.0666(6) 0.0545(6) 0.0049(4) 0.0356(6) -0.0140(5)

loop_
_atom_type_symbol
_atom_type_description
_atom_type_scat_dispersion_real
_atom_type_scat_dispersion_imag
_atom_type_scat_source
C C 0.0033 0.0016 'International Tables Vol C Tables 4.2.6.8 and 6.1.1.4'
H H 0.0000 0.0000 'International Tables Vol C Tables 4.2.6.8 and 6.1.1.4'
Cl Cl 0.1484 0.1585 'International Tables Vol C Tables 4.2.6.8 and 6.1.1.4'
N N 0.0061 0.0033 'International Tables Vol C Tables 4.2.6.8 and 6.1.1.4'
Sn Sn -0.6537 1.4246 'International Tables Vol C Tables 4.2.6.8 and 6.1.1.4'

loop_
_geom_angle_atom_site_label_1
_geom_angle_atom_site_label_2
_geom_angle_atom_site_label_3
_geom_angle
_geom_angle_site_symmetry_1
_geom_angle_site_symmetry_3
_geom_angle_publ_flag
C5 N1 C1 112.4(4) . . ?
C5 N1 C2 101.1(4) . . ?
C1 N1 C2 110.8(4) . . ?
C5 N1 C6 113.8(3) . . ?
C1 N1 C6 109.3(3) . . ?
C2 N1 C6 109.0(3) . . ?
N1 C1 H1 109.5 . . ?
N1 C1 H2 109.5 . . ?
H1 C1 H2 109.5 . . ?
N1 C1 H3 109.5 . . ?
H1 C1 H3 109.5 . . ?
H2 C1 H3 109.5 . . ?
C3 C2 N1 103.1(4) . . ?
C3 C2 H4 111.1 . . ?
N1 C2 H4 111.1 . . ?
C3 C2 H5 111.1 . . ?
N1 C2 H5 111.1 . . ?
H4 C2 H5 109.1 . . ?
C4 C3 C2 106.4(5) . . ?
C4 C3 H6 110.5 . . ?
C2 C3 H6 110.5 . . ?
C4 C3 H7 110.5 . . ?
C2 C3 H7 110.5 . . ?
H6 C3 H7 108.6 . . ?
C5 C4 C3 105.6(5) . . ?
C5 C4 H8 110.6 . . ?
C3 C4 H8 110.6 . . ?
C5 C4 H9 110.6 . . ?
C3 C4 H9 110.6 . . ?
H8 C4 H9 108.7 . . ?
C4 C5 N1 104.1(4) . . ?
C4 C5 H10 110.9 . . ?
N1 C5 H10 110.9 . . ?
C4 C5 H11 110.9 . . ?
N1 C5 H11 110.9 . . ?
H10 C5 H11 109.0 . . ?
C7 C6 N1 115.3(3) . . ?
C7 C6 H12 108.4 . . ?
N1 C6 H12 108.4 . . ?
C7 C6 H13 108.4 . . ?
N1 C6 H13 108.4 . . ?
H12 C6 H13 107.5 . . ?
C6 C7 C8 111.3(4) . . ?
C6 C7 H14 109.4 . . ?
C8 C7 H14 109.4 . . ?
C6 C7 H15 109.4 . . ?
C8 C7 H15 109.4 . . ?
H14 C7 H15 108.0 . . ?
C7 C8 C9 111.7(4) . . ?
C7 C8 H16 109.3 . . ?
C9 C8 H16 109.3 . . ?
C7 C8 H17 109.3 . . ?
C9 C8 H17 109.3 . . ?
H16 C8 H17 107.9 . . ?
C8 C9 H18 109.5 . . ?
C8 C9 H19 109.5 . . ?
H18 C9 H19 109.5 . . ?
C8 C9 H20 109.5 . . ?
H18 C9 H20 109.5 . . ?
H19 C9 H20 109.5 . . ?
Cl2 Sn1 Cl2 93.79(6) 2 . ?
Cl2 Sn1 Cl1 90.25(5) 2 2 ?
Cl2 Sn1 Cl1 90.29(5) . 2 ?
Cl2 Sn1 Cl1 90.29(5) 2 . ?
Cl2 Sn1 Cl1 90.25(5) . . ?
Cl1 Sn1 Cl1 179.22(4) 2 . ?

loop_
_geom_bond_atom_site_label_1
_geom_bond_atom_site_label_2
_geom_bond_distance
_geom_bond_site_symmetry_2
_geom_bond_publ_flag
N1 C5 1.464(6) . ?
N1 C1 1.484(5) . ?
N1 C2 1.492(6) . ?
N1 C6 1.520(4) . ?
C1 H1 0.9600 . ?
C1 H2 0.9600 . ?
C1 H3 0.9600 . ?
C2 C3 1.488(8) . ?
C2 H4 0.9700 . ?
C2 H5 0.9700 . ?
C3 C4 1.468(11) . ?
C3 H6 0.9700 . ?
C3 H7 0.9700 . ?
C4 C5 1.460(9) . ?
C4 H8 0.9700 . ?
C4 H9 0.9700 . ?
C5 H10 0.9700 . ?
C5 H11 0.9700 . ?
C6 C7 1.481(6) . ?
C6 H12 0.9700 . ?
C6 H13 0.9700 . ?
C7 C8 1.507(6) . ?
C7 H14 0.9700 . ?
C7 H15 0.9700 . ?
C8 C9 1.508(7) . ?
C8 H16 0.9700 . ?
C8 H17 0.9700 . ?
C9 H18 0.9600 . ?
C9 H19 0.9600 . ?
C9 H20 0.9600 . ?
Sn1 Cl2 2.4640(11) 2 ?
Sn1 Cl2 2.4640(11) . ?
Sn1 Cl1 2.8193(14) 2 ?
Sn1 Cl1 2.8194(14) . ?

loop_
_geom_torsion_atom_site_label_1
_geom_torsion_atom_site_label_2
_geom_torsion_atom_site_label_3
_geom_torsion_atom_site_label_4
_geom_torsion
_geom_torsion_site_symmetry_1
_geom_torsion_site_symmetry_2
_geom_torsion_site_symmetry_3
_geom_torsion_site_symmetry_4
_geom_torsion_publ_flag
C5 N1 C2 C3 40.0(4) . . . . ?
C1 N1 C2 C3 159.4(4) . . . . ?
C6 N1 C2 C3 -80.2(4) . . . . ?
N1 C2 C3 C4 -21.9(5) . . . . ?
C2 C3 C4 C5 -4.8(6) . . . . ?
C3 C4 C5 N1 30.5(5) . . . . ?
C1 N1 C5 C4 -161.9(4) . . . . ?
C2 N1 C5 C4 -43.7(4) . . . . ?
C6 N1 C5 C4 73.0(5) . . . . ?
C5 N1 C6 C7 62.2(5) . . . . ?
C1 N1 C6 C7 -64.4(5) . . . . ?
C2 N1 C6 C7 174.3(4) . . . . ?
N1 C6 C7 C8 -175.7(4) . . . . ?
C6 C7 C8 C9 -177.6(4) . . . . ?
